data_7233510
loop_
_publ_author_name
'P. Martin-Ramos'
'V. Lavin'
'M. Ramos Silva'
'I. R. Martin'
'F. Lahoz'
'P. Chamorro-Posada'
'J. A. Paixao'
'J. Martin-Gil'

_publ_section_title
;
 Novel erbium(III) complexes with 2,6-dimethyl-3,5-heptanedione and
 different N,N-donor ligands for ormosil and PMMA matrices doping
;
_journal_name_full 'Journal of Materials Chemistry C'
_journal_page_first 5701
_journal_page_last 5710
_journal_paper_doi 10.1039/C3TC30686K
_journal_volume 1
_journal_year 2013
_chemical_formula_moiety 'C51 H61 Er N2 O6'
_chemical_formula_sum 'C51 H61 Er N2 O6'
_chemical_formula_weight 965.28
_chemical_name_systematic
;
Tris(2,6-dimethyl-3,5-heptanedionate)
mono(bathophenanthroline)erbium(III)
;
_space_group_IT_number 14
_space_group_name_Hall '-P 2ybc'
_space_group_name_H-M_alt 'P 1 21/c 1'
_symmetry_cell_setting monoclinic
_symmetry_space_group_name_H-M 'P 1 21/c 1'
_atom_sites_solution_hydrogens geom
_atom_sites_solution_primary direct
_atom_sites_solution_secondary difmap
_cell_angle_alpha 90.00
_cell_angle_beta 105.3801(14)
_cell_angle_gamma 90.00
_cell_formula_units_Z 4
_cell_length_a 14.3822(4)
_cell_length_b 15.6172(5)
_cell_length_c 23.5197(6)
_cell_measurement_reflns_used 9199
_cell_measurement_temperature 293(2)
_cell_measurement_theta_max 24.56
_cell_measurement_theta_min 2.76
_cell_volume 5093.6(3)
_computing_cell_refinement 'SAINT (Bruker, 2003)'
_computing_data_collection 'APEX2 (Bruker, 2005)'
_computing_data_reduction SAINT
_computing_molecular_graphics 'ORTEPII (Johnson, 1976)'
_computing_publication_material SHELXL-97
_computing_structure_refinement 'SHELXL-97 (Sheldrick, 2008)'
_computing_structure_solution 'SHELXS-97 (Sheldrick, 2008)'
_diffrn_ambient_temperature 293(2)
_diffrn_measured_fraction_theta_full 0.999
_diffrn_measured_fraction_theta_max 0.996
_diffrn_measurement_device_type 'Bruker APEX CCD area-detector'
_diffrn_measurement_method '\f and \w'
_diffrn_radiation_monochromator graphite
_diffrn_radiation_source 'fine-focus sealed tube'
_diffrn_radiation_type MoK\a
_diffrn_radiation_wavelength 0.71073
_diffrn_reflns_av_R_equivalents 0.0433
_diffrn_reflns_av_sigmaI/netI 0.0219
_diffrn_reflns_limit_h_max 19
_diffrn_reflns_limit_h_min -19
_diffrn_reflns_limit_k_max 21
_diffrn_reflns_limit_k_min -21
_diffrn_reflns_limit_l_max 32
_diffrn_reflns_limit_l_min -32
_diffrn_reflns_number 151284
_diffrn_reflns_theta_full 25.00
_diffrn_reflns_theta_max 29.51
_diffrn_reflns_theta_min 2.22
_exptl_absorpt_coefficient_mu 1.693
_exptl_absorpt_correction_T_max 0.999
_exptl_absorpt_correction_T_min 0.912
_exptl_absorpt_correction_type multi-scan
_exptl_absorpt_process_details '(SADABS; Sheldrick, 2000)'
_exptl_crystal_colour colorless
_exptl_crystal_density_diffrn 1.259
_exptl_crystal_density_method 'not measured'
_exptl_crystal_description needle
_exptl_crystal_F_000 1988
_exptl_crystal_size_max 0.20
_exptl_crystal_size_mid 0.06
_exptl_crystal_size_min 0.02
_refine_diff_density_max 1.736
_refine_diff_density_min -0.786
_refine_diff_density_rms 0.111
_refine_ls_extinction_method none
_refine_ls_goodness_of_fit_ref 1.035
_refine_ls_hydrogen_treatment mixed
_refine_ls_matrix_type full
_refine_ls_number_parameters 537
_refine_ls_number_reflns 14160
_refine_ls_number_restraints 208
_refine_ls_restrained_S_all 1.067
_refine_ls_R_factor_all 0.0709
_refine_ls_R_factor_gt 0.0484
_refine_ls_shift/su_max 0.020
_refine_ls_shift/su_mean 0.000
_refine_ls_structure_factor_coef Fsqd
_refine_ls_weighting_details 'calc w=1/[\s^2^(Fo^2^)+(0.0919P)^2^+6.3956P] where P=(Fo^2^+2Fc^2^)/3'
_refine_ls_weighting_scheme calc
_refine_ls_wR_factor_gt 0.1439
_refine_ls_wR_factor_ref 0.1659
_reflns_number_gt 10217
_reflns_number_total 14160
_reflns_threshold_expression I>2\s(I)
_cod_data_source_file 1000003.cif
_cod_data_source_block PCOD1000003
_cod_original_sg_symbol_H-M P21/c
_cod_database_code 7233510

loop_
_symmetry_equiv_pos_as_xyz
'x, y, z'
'-x, y+1/2, -z+1/2'
'-x, -y, -z'
'x, -y-1/2, z-1/2'

loop_
_atom_site_label
_atom_site_type_symbol
_atom_site_fract_x
_atom_site_fract_y
_atom_site_fract_z
_atom_site_U_iso_or_equiv
_atom_site_adp_type
_atom_site_occupancy
_atom_site_symmetry_multiplicity
_atom_site_calc_flag
_atom_site_refinement_flags
_atom_site_disorder_assembly
_atom_site_disorder_group
Er1 Er 0.214624(9) 0.684722(9) 0.249672(6) 0.04843(4) Uani 1 1 d . . .
N1 N 0.09362(18) 0.69485(16) 0.31184(11) 0.0503(6) Uani 1 1 d . . .
N2 N 0.03804(17) 0.69447(16) 0.19397(11) 0.0490(6) Uani 1 1 d . . .
O1 O 0.14831(19) 0.55263(16) 0.25235(12) 0.0733(7) Uani 1 1 d . B .
O2 O 0.30003(18) 0.62534(17) 0.33616(12) 0.0747(8) Uani 1 1 d . . .
O3 O 0.2528(2) 0.80370(15) 0.30710(11) 0.0646(7) Uani 1 1 d . . .
O4 O 0.1991(2) 0.79808(16) 0.18608(10) 0.0649(7) Uani 1 1 d . . .
O5 O 0.36949(19) 0.6941(2) 0.24797(15) 0.0860(10) Uani 1 1 d . A .
O6 O 0.2181(2) 0.6197(2) 0.16355(13) 0.0916(9) Uani 1 1 d . A .
C1 C 0.1211(3) 0.6989(3) 0.36932(15) 0.0639(10) Uani 1 1 d . . .
H1 H 0.1864 0.7070 0.3874 0.077 Uiso 1 1 calc R . .
C2 C 0.0587(3) 0.6917(3) 0.40509(15) 0.0677(11) Uani 1 1 d . . .
H2 H 0.0827 0.6957 0.4458 0.081 Uiso 1 1 calc R . .
C3 C -0.0387(3) 0.6787(2) 0.38081(14) 0.0588(9) Uani 1 1 d . . .
C4 C -0.0703(2) 0.6735(2) 0.31848(13) 0.0499(7) Uani 1 1 d . . .
C5 C -0.1687(2) 0.6575(3) 0.28652(15) 0.0606(9) Uani 1 1 d . . .
H5 H -0.2141 0.6470 0.3074 0.073 Uiso 1 1 calc R . .
C6 C -0.1968(2) 0.6574(2) 0.22763(15) 0.0572(8) Uani 1 1 d . . .
H6 H -0.2609 0.6455 0.2086 0.069 Uiso 1 1 calc R . .
C7 C -0.1300(2) 0.67526(19) 0.19282(13) 0.0501(7) Uani 1 1 d . . .
C8 C -0.1584(2) 0.6834(2) 0.13052(14) 0.0562(8) Uani 1 1 d . . .
C9 C -0.0852(3) 0.6928(2) 0.10312(15) 0.0650(10) Uani 1 1 d . . .
H9 H -0.1000 0.6954 0.0622 0.078 Uiso 1 1 calc R . .
C10 C 0.0102(2) 0.6985(2) 0.13606(15) 0.0605(9) Uani 1 1 d . . .
H10 H 0.0573 0.7056 0.1159 0.073 Uiso 1 1 calc R . .
C11 C -0.0330(2) 0.68382(18) 0.22273(13) 0.0462(7) Uani 1 1 d . . .
C12 C -0.0022(2) 0.68329(17) 0.28599(12) 0.0425(6) Uani 1 1 d . . .
C13 C -0.1054(3) 0.6714(3) 0.41896(17) 0.0728(11) Uani 1 1 d . . .
C14 C -0.0835(4) 0.6157(3) 0.46642(17) 0.0922(14) Uani 1 1 d . . .
H14 H -0.0270 0.5836 0.4753 0.111 Uiso 1 1 calc R . .
C15 C -0.1505(4) 0.6094(4) 0.5010(2) 0.1283(19) Uani 1 1 d . . .
H15 H -0.1380 0.5708 0.5322 0.154 Uiso 1 1 calc R . .
C16 C -0.2309(4) 0.6566(5) 0.4905(2) 0.1318(19) Uani 1 1 d . . .
H16 H -0.2726 0.6516 0.5145 0.158 Uiso 1 1 calc R . .
C17 C -0.2505(4) 0.7112(5) 0.4449(3) 0.136(2) Uani 1 1 d . . .
H17 H -0.3074 0.7428 0.4369 0.163 Uiso 1 1 calc R . .
C18 C -0.1872(3) 0.7221(4) 0.4090(2) 0.0943(14) Uani 1 1 d . . .
H18 H -0.2002 0.7627 0.3790 0.113 Uiso 1 1 calc R . .
C19 C -0.2604(3) 0.6830(3) 0.09670(17) 0.0675(11) Uani 1 1 d . . .
C20 C -0.3250(3) 0.7383(3) 0.10885(19) 0.0824(13) Uani 1 1 d . . .
H20 H -0.3057 0.7765 0.1401 0.099 Uiso 1 1 calc R . .
C21 C -0.4205(3) 0.7382(4) 0.0748(2) 0.1091(19) Uani 1 1 d . . .
H21 H -0.4645 0.7754 0.0844 0.131 Uiso 1 1 calc R . .
C22 C -0.4497(4) 0.6858(4) 0.0288(3) 0.119(2) Uani 1 1 d . . .
H22 H -0.5133 0.6874 0.0060 0.142 Uiso 1 1 calc R . .
C23 C -0.3864(4) 0.6303(5) 0.0154(2) 0.126(2) Uani 1 1 d . . .
H23 H -0.4075 0.5931 -0.0162 0.152 Uiso 1 1 calc R . .
C24 C -0.2888(3) 0.6278(4) 0.0486(2) 0.0929(16) Uani 1 1 d . . .
H24 H -0.2451 0.5906 0.0387 0.111 Uiso 1 1 calc R . .
C25 C 0.2960(5) 0.9008(4) 0.4056(2) 0.167(3) Uani 1 1 d DU . .
H25A H 0.3092 0.8406 0.4103 0.251 Uiso 1 1 calc R . .
H25B H 0.2285 0.9107 0.4011 0.251 Uiso 1 1 calc R . .
H25C H 0.3330 0.9309 0.4397 0.251 Uiso 1 1 calc R . .
C26 C 0.4265(3) 0.9206(7) 0.3669(4) 0.227(5) Uani 1 1 d DU . .
H26A H 0.4489 0.8884 0.4027 0.340 Uiso 1 1 calc R . .
H26B H 0.4569 0.9758 0.3715 0.340 Uiso 1 1 calc R . .
H26C H 0.4423 0.8904 0.3351 0.340 Uiso 1 1 calc R . .
C27 C 0.3220(3) 0.9313(3) 0.35371(16) 0.1080(18) Uani 1 1 d DU . .
H27 H 0.3042 0.9917 0.3463 0.130 Uiso 1 1 calc R . .
C28 C 0.2781(3) 0.8776(2) 0.29976(11) 0.0721(11) Uani 1 1 d DU . .
C29 C 0.2706(3) 0.9162(2) 0.24441(10) 0.0822(13) Uani 1 1 d DU . .
H29 H 0.2917 0.9723 0.2433 0.099 Uiso 1 1 calc R . .
C30 C 0.2322(3) 0.8727(2) 0.19081(12) 0.0733(11) Uani 1 1 d DU . .
C31 C 0.2237(3) 0.9234(3) 0.13509(15) 0.1074(17) Uani 1 1 d DU . .
H31 H 0.2042 0.9814 0.1430 0.129 Uiso 1 1 calc R . .
C32 C 0.1511(5) 0.8930(5) 0.0845(2) 0.166(3) Uani 1 1 d DU . .
H32A H 0.1511 0.8315 0.0843 0.250 Uiso 1 1 calc R . .
H32B H 0.1648 0.9138 0.0492 0.250 Uiso 1 1 calc R . .
H32C H 0.0890 0.9134 0.0863 0.250 Uiso 1 1 calc R . .
C33 C 0.3152(4) 0.9318(8) 0.1214(4) 0.247(5) Uani 1 1 d DU . .
H33A H 0.3329 0.8778 0.1078 0.371 Uiso 1 1 calc R . .
H33B H 0.3635 0.9490 0.1562 0.371 Uiso 1 1 calc R . .
H33C H 0.3101 0.9742 0.0912 0.371 Uiso 1 1 calc R . .
C38 C 0.2299(3) 0.4900(3) 0.3382(2) 0.169(3) Uani 1 1 d DU B .
H38 H 0.2325 0.4413 0.3613 0.203 Uiso 1 1 calc R . .
C39 C 0.2986(3) 0.5563(3) 0.3590(2) 0.142(3) Uani 1 1 d D . .
C40 C 0.3625(6) 0.6026(4) 0.4592(3) 0.199(4) Uani 1 1 d DU . .
H40A H 0.3695 0.5770 0.4972 0.298 Uiso 1 1 calc R . .
H40B H 0.3000 0.6285 0.4460 0.298 Uiso 1 1 calc R . .
H40C H 0.4113 0.6455 0.4620 0.298 Uiso 1 1 calc R . .
C41 C 0.3729(3) 0.5375(5) 0.4176(2) 0.184(3) Uani 1 1 d DU . .
H41 H 0.3656 0.4796 0.4320 0.221 Uiso 1 1 calc R . .
C42 C 0.4659(4) 0.5503(8) 0.4079(4) 0.282(6) Uani 1 1 d DU . .
H42A H 0.4814 0.5025 0.3863 0.338 Uiso 1 1 calc R . .
H42B H 0.5134 0.5550 0.4451 0.338 Uiso 1 1 calc R . .
H42C H 0.4655 0.6018 0.3856 0.338 Uiso 1 1 calc R . .
C46 C 0.4167(3) 0.6797(4) 0.2085(2) 0.157(3) Uani 1 1 d DU . .
C47 C 0.3766(3) 0.6400(4) 0.1531(2) 0.169(3) Uani 1 1 d DU A .
H47 H 0.4170 0.6316 0.1286 0.203 Uiso 1 1 calc R . .
C48 C 0.2794(3) 0.6120(5) 0.1321(2) 0.165(3) Uani 1 1 d DU . .
C49 C 0.2499(4) 0.5696(3) 0.0720(2) 0.178(3) Uani 1 1 d DU A .
H49 H 0.3034 0.5605 0.0541 0.214 Uiso 1 1 calc R . .
C50 C 0.2011(7) 0.4928(5) 0.0802(4) 0.247(5) Uani 1 1 d DU . .
H50A H 0.1756 0.4653 0.0428 0.371 Uiso 1 1 calc R A .
H50B H 0.1492 0.5066 0.0973 0.371 Uiso 1 1 calc R . .
H50C H 0.2455 0.4550 0.1061 0.371 Uiso 1 1 calc R . .
C51 C 0.1650(6) 0.6063(7) 0.0323(4) 0.240(5) Uiso 1 1 d D . .
H51A H 0.1797 0.6626 0.0208 0.360 Uiso 1 1 calc R A .
H51B H 0.1143 0.6100 0.0518 0.360 Uiso 1 1 calc R . .
H51C H 0.1444 0.5708 -0.0020 0.360 Uiso 1 1 calc R . .
C37 C 0.1576(4) 0.4949(5) 0.2836(2) 0.147(3) Uani 1 1 d DU . .
C43A C 0.5390(11) 0.7565(5) 0.2330(6) 0.098(4) Uiso 0.359(7) 1 d PD A 1
H43A H 0.6062 0.7697 0.2399 0.147 Uiso 0.359(7) 1 calc PR A 1
H43B H 0.5203 0.7632 0.2690 0.147 Uiso 0.359(7) 1 calc PR A 1
H43C H 0.5017 0.7945 0.2037 0.147 Uiso 0.359(7) 1 calc PR A 1
C44A C 0.5214(6) 0.6661(6) 0.2120(4) 0.137(7) Uiso 0.359(7) 1 d PD A 1
H44A H 0.5420 0.6456 0.1779 0.165 Uiso 0.359(7) 1 calc PR A 1
C45A C 0.5625(15) 0.6285(12) 0.2725(5) 0.166(9) Uiso 0.359(7) 1 d PD A 1
H45A H 0.5592 0.5672 0.2702 0.249 Uiso 0.359(7) 1 calc PR A 1
H45B H 0.5260 0.6485 0.2986 0.249 Uiso 0.359(7) 1 calc PR A 1
H45C H 0.6286 0.6460 0.2873 0.249 Uiso 0.359(7) 1 calc PR A 1
C35A C 0.0880(7) 0.4172(6) 0.2767(4) 0.092(3) Uiso 0.539(6) 1 d PD B 1
H35A H 0.1214 0.3644 0.2930 0.111 Uiso 0.539(6) 1 calc PR B 1
C34A C 0.0400(15) 0.4112(13) 0.2048(7) 0.204(8) Uiso 0.539(6) 1 d PD B 1
H34A H 0.0890 0.3964 0.1857 0.306 Uiso 0.539(6) 1 calc PR B 1
H34B H 0.0123 0.4655 0.1904 0.306 Uiso 0.539(6) 1 calc PR B 1
H34C H -0.0094 0.3681 0.1966 0.306 Uiso 0.539(6) 1 calc PR B 1
C36A C 0.0076(11) 0.4373(10) 0.3016(7) 0.164(6) Uiso 0.539(6) 1 d PD B 1
H36A H -0.0334 0.3881 0.2986 0.246 Uiso 0.539(6) 1 calc PR B 1
H36B H -0.0288 0.4842 0.2803 0.246 Uiso 0.539(6) 1 calc PR B 1
H36C H 0.0322 0.4529 0.3423 0.246 Uiso 0.539(6) 1 calc PR B 1
C43B C 0.5614(15) 0.7761(9) 0.2692(8) 0.246(9) Uiso 0.641(7) 1 d PD A 2
H43D H 0.5807 0.8097 0.2401 0.369 Uiso 0.641(7) 1 calc PR A 2
H43E H 0.6161 0.7662 0.3022 0.369 Uiso 0.641(7) 1 calc PR A 2
H43F H 0.5126 0.8061 0.2821 0.369 Uiso 0.641(7) 1 calc PR A 2
C44B C 0.5228(6) 0.6933(7) 0.2432(5) 0.155(5) Uiso 0.641(7) 1 d PD A 2
H44B H 0.5695 0.6552 0.2325 0.186 Uiso 0.641(7) 1 calc PR A 2
C45B C 0.4959(18) 0.6697(16) 0.3029(7) 0.40(2) Uiso 0.641(7) 1 d PD A 2
H45D H 0.4734 0.6117 0.3010 0.602 Uiso 0.641(7) 1 calc PR A 2
H45E H 0.4461 0.7075 0.3081 0.602 Uiso 0.641(7) 1 calc PR A 2
H45F H 0.5519 0.6759 0.3356 0.602 Uiso 0.641(7) 1 calc PR A 2
C35B C 0.0792(6) 0.4150(6) 0.2485(3) 0.073(2) Uiso 0.461(6) 1 d PD B 2
H35B H 0.0995 0.3558 0.2585 0.087 Uiso 0.461(6) 1 calc PR B 2
C34B C -0.0234(13) 0.4352(13) 0.2428(9) 0.184(9) Uiso 0.461(6) 1 d PD B 2
H34D H -0.0404 0.4166 0.2777 0.277 Uiso 0.461(6) 1 calc PR B 2
H34E H -0.0630 0.4063 0.2090 0.277 Uiso 0.461(6) 1 calc PR B 2
H34F H -0.0331 0.4959 0.2382 0.277 Uiso 0.461(6) 1 calc PR B 2
C36B C 0.1100(15) 0.4555(16) 0.1972(6) 0.35(2) Uiso 0.461(6) 1 d PD B 2
H36D H 0.1771 0.4442 0.2016 0.527 Uiso 0.461(6) 1 calc PR B 2
H36E H 0.0997 0.5163 0.1971 0.527 Uiso 0.461(6) 1 calc PR B 2
H36F H 0.0726 0.4316 0.1607 0.527 Uiso 0.461(6) 1 calc PR B 2

loop_
_atom_site_aniso_label
_atom_site_aniso_U_11
_atom_site_aniso_U_22
_atom_site_aniso_U_33
_atom_site_aniso_U_23
_atom_site_aniso_U_13
_atom_site_aniso_U_12
Er1 0.03677(6) 0.05591(8) 0.05513(7) 0.00461(5) 0.01657(5) 0.00328(5)
N1 0.0358(11) 0.0642(15) 0.0499(12) -0.0010(10) 0.0098(9) -0.0023(10)
N2 0.0369(10) 0.0649(15) 0.0487(11) 0.0029(10) 0.0174(9) 0.0017(10)
O1 0.0720(14) 0.0539(12) 0.0958(17) 0.0122(12) 0.0251(13) -0.0003(12)
O2 0.0564(13) 0.0817(15) 0.0828(15) 0.0359(13) 0.0131(12) 0.0108(12)
O3 0.0693(15) 0.0661(14) 0.0550(12) 0.0052(10) 0.0108(11) -0.0104(11)
O4 0.0682(14) 0.0714(14) 0.0529(11) 0.0122(10) 0.0121(10) -0.0094(12)
O5 0.0444(12) 0.117(2) 0.107(2) 0.0109(16) 0.0371(12) 0.0130(13)
O6 0.0842(16) 0.119(2) 0.0820(15) -0.0195(16) 0.0397(13) 0.0183(17)
C1 0.0430(15) 0.093(3) 0.0532(16) -0.0021(16) 0.0093(13) -0.0034(16)
C2 0.0587(19) 0.097(3) 0.0465(15) -0.0020(16) 0.0130(14) -0.0068(18)
C3 0.0510(15) 0.078(2) 0.0515(15) -0.0058(14) 0.0203(12) -0.0028(15)
C4 0.0423(13) 0.0601(17) 0.0496(13) -0.0043(12) 0.0164(11) -0.0016(12)
C5 0.0393(13) 0.086(2) 0.0611(16) -0.0029(16) 0.0210(12) -0.0026(15)
C6 0.0367(13) 0.0753(19) 0.0596(16) -0.0023(15) 0.0125(12) -0.0058(14)
C7 0.0441(14) 0.0568(16) 0.0483(14) -0.0014(12) 0.0102(11) 0.0002(12)
C8 0.0447(15) 0.070(2) 0.0505(15) 0.0026(13) 0.0059(12) 0.0030(14)
C9 0.0548(18) 0.090(3) 0.0482(15) 0.0032(15) 0.0107(14) 0.0012(17)
C10 0.0459(15) 0.083(2) 0.0569(16) 0.0046(15) 0.0205(12) 0.0022(15)
C11 0.0339(12) 0.0553(15) 0.0505(13) 0.0021(11) 0.0130(10) 0.0026(11)
C12 0.0367(12) 0.0447(13) 0.0473(12) -0.0004(10) 0.0134(10) 0.0013(10)
C13 0.0636(19) 0.101(3) 0.0611(17) -0.0224(17) 0.0289(15) -0.0221(18)
C14 0.107(3) 0.117(4) 0.0616(19) -0.005(2) 0.0394(19) -0.021(3)
C15 0.176(4) 0.154(5) 0.077(2) -0.029(3) 0.073(2) -0.068(4)
C16 0.133(3) 0.184(5) 0.111(3) -0.064(3) 0.090(2) -0.060(4)
C17 0.089(3) 0.209(6) 0.134(3) -0.087(4) 0.072(2) -0.040(3)
C18 0.074(2) 0.125(4) 0.096(3) -0.029(3) 0.045(2) -0.005(3)
C19 0.0471(17) 0.093(3) 0.0558(17) 0.0103(16) 0.0014(14) -0.0058(17)
C20 0.053(2) 0.111(3) 0.078(2) 0.008(2) 0.0095(18) 0.007(2)
C21 0.052(2) 0.160(5) 0.108(3) 0.028(4) 0.008(2) 0.014(3)
C22 0.054(2) 0.171(6) 0.108(4) 0.027(3) -0.017(3) -0.005(3)
C23 0.094(3) 0.170(6) 0.086(3) 0.001(4) -0.027(3) -0.030(4)
C24 0.070(3) 0.118(4) 0.077(3) -0.004(3) -0.004(2) -0.007(3)
C25 0.258(8) 0.146(5) 0.094(4) -0.035(4) 0.039(5) -0.061(6)
C26 0.192(8) 0.280(10) 0.158(6) -0.038(7) -0.043(6) -0.045(7)
C27 0.138(4) 0.091(3) 0.080(3) -0.008(2) 0.002(3) -0.027(3)
C28 0.073(2) 0.070(2) 0.0649(19) 0.0030(17) 0.0028(17) -0.0138(18)
C29 0.097(3) 0.067(2) 0.072(2) 0.0147(17) 0.004(2) -0.020(2)
C30 0.072(2) 0.082(2) 0.0616(18) 0.0203(17) 0.0097(16) -0.0108(19)
C31 0.136(4) 0.105(3) 0.076(2) 0.025(2) 0.018(3) -0.033(3)
C32 0.196(7) 0.182(6) 0.091(3) 0.056(4) -0.016(4) -0.054(5)
C33 0.239(8) 0.356(11) 0.165(6) 0.070(7) 0.087(6) -0.053(8)
C38 0.178(7) 0.152(6) 0.167(6) 0.047(5) 0.026(5) 0.024(6)
C39 0.092(4) 0.192(7) 0.132(5) 0.030(5) 0.012(4) 0.016(5)
C40 0.216(8) 0.195(7) 0.135(5) 0.028(5) -0.041(6) 0.039(7)
C41 0.182(6) 0.226(6) 0.130(5) 0.044(5) 0.016(4) 0.049(5)
C42 0.241(10) 0.375(12) 0.187(8) 0.101(8) -0.015(8) 0.028(10)
C46 0.093(4) 0.219(7) 0.165(6) 0.032(5) 0.047(4) 0.026(4)
C47 0.129(4) 0.231(6) 0.173(5) 0.003(5) 0.083(4) 0.022(5)
C48 0.161(5) 0.205(7) 0.149(5) -0.001(5) 0.077(4) 0.045(5)
C49 0.215(6) 0.198(6) 0.140(4) -0.059(4) 0.078(4) 0.013(5)
C50 0.315(10) 0.269(10) 0.203(7) -0.070(7) 0.147(7) -0.073(9)
C37 0.121(4) 0.138(5) 0.187(5) 0.005(4) 0.050(4) 0.011(4)

loop_
_atom_type_symbol
_atom_type_description
_atom_type_scat_dispersion_real
_atom_type_scat_dispersion_imag
_atom_type_scat_source
C C 0.0033 0.0016 'International Tables Vol C Tables 4.2.6.8 and 6.1.1.4'
H H 0.0000 0.0000 'International Tables Vol C Tables 4.2.6.8 and 6.1.1.4'
O O 0.0106 0.0060 'International Tables Vol C Tables 4.2.6.8 and 6.1.1.4'
N N 0.0061 0.0033 'International Tables Vol C Tables 4.2.6.8 and 6.1.1.4'
Er Er -0.2586 4.9576 'International Tables Vol C Tables 4.2.6.8 and 6.1.1.4'

loop_
_geom_angle_atom_site_label_1
_geom_angle_atom_site_label_2
_geom_angle_atom_site_label_3
_geom_angle
_geom_angle_site_symmetry_1
_geom_angle_site_symmetry_3
O5 Er1 O2 74.91(11) . .
O5 Er1 O3 82.69(11) . .
O2 Er1 O3 79.30(9) . .
O5 Er1 O6 75.94(12) . .
O2 Er1 O6 118.62(11) . .
O3 Er1 O6 146.33(11) . .
O5 Er1 O1 118.96(11) . .
O2 Er1 O1 74.77(9) . .
O3 Er1 O1 139.34(10) . .
O6 Er1 O1 74.31(12) . .
O5 Er1 O4 82.11(11) . .
O2 Er1 O4 146.57(9) . .
O3 Er1 O4 73.91(9) . .
O6 Er1 O4 77.59(11) . .
O1 Er1 O4 138.45(9) . .
O5 Er1 N2 148.26(11) . .
O2 Er1 N2 135.69(9) . .
O3 Er1 N2 107.97(9) . .
O6 Er1 N2 79.79(9) . .
O1 Er1 N2 72.51(9) . .
O4 Er1 N2 72.87(9) . .
O5 Er1 N1 146.68(10) . .
O2 Er1 N1 78.58(9) . .
O3 Er1 N1 72.78(9) . .
O6 Er1 N1 135.62(10) . .
O1 Er1 N1 71.77(9) . .
O4 Er1 N1 111.26(9) . .
N2 Er1 N1 63.34(8) . .
C1 N1 C12 117.5(3) . .
C1 N1 Er1 122.0(2) . .
C12 N1 Er1 119.85(19) . .
C10 N2 C11 116.9(3) . .
C10 N2 Er1 121.8(2) . .
C11 N2 Er1 120.75(18) . .
C37 O1 Er1 138.6(4) . .
C39 O2 Er1 133.8(3) . .
C28 O3 Er1 135.5(2) . .
C30 O4 Er1 133.84(19) . .
C46 O5 Er1 135.0(3) . .
C48 O6 Er1 136.7(3) . .
N1 C1 C2 123.8(3) . .
N1 C1 H1 118.1 . .
C2 C1 H1 118.1 . .
C3 C2 C1 120.7(3) . .
C3 C2 H2 119.7 . .
C1 C2 H2 119.7 . .
C2 C3 C4 116.6(3) . .
C2 C3 C13 120.6(3) . .
C4 C3 C13 122.7(3) . .
C12 C4 C3 118.6(3) . .
C12 C4 C5 117.9(3) . .
C3 C4 C5 123.5(3) . .
C6 C5 C4 121.9(3) . .
C6 C5 H5 119.1 . .
C4 C5 H5 119.1 . .
C5 C6 C7 121.5(3) . .
C5 C6 H6 119.2 . .
C7 C6 H6 119.2 . .
C11 C7 C8 119.3(3) . .
C11 C7 C6 117.4(3) . .
C8 C7 C6 123.3(3) . .
C9 C8 C7 116.4(3) . .
C9 C8 C19 121.5(3) . .
C7 C8 C19 122.1(3) . .
C8 C9 C10 120.6(3) . .
C8 C9 H9 119.7 . .
C10 C9 H9 119.7 . .
N2 C10 C9 124.0(3) . .
N2 C10 H10 118.0 . .
C9 C10 H10 118.0 . .
N2 C11 C7 122.6(3) . .
N2 C11 C12 116.4(2) . .
C7 C11 C12 121.0(3) . .
N1 C12 C4 122.8(3) . .
N1 C12 C11 117.3(3) . .
C4 C12 C11 119.8(3) . .
C14 C13 C18 119.7(4) . .
C14 C13 C3 119.4(4) . .
C18 C13 C3 120.8(4) . .
C13 C14 C15 117.5(5) . .
C13 C14 H14 121.2 . .
C15 C14 H14 121.2 . .
C16 C15 C14 122.8(5) . .
C16 C15 H15 118.6 . .
C14 C15 H15 118.6 . .
C15 C16 C17 119.1(5) . .
C15 C16 H16 120.5 . .
C17 C16 H16 120.5 . .
C16 C17 C18 121.7(6) . .
C16 C17 H17 119.2 . .
C18 C17 H17 119.2 . .
C13 C18 C17 119.1(5) . .
C13 C18 H18 120.5 . .
C17 C18 H18 120.5 . .
C20 C19 C24 119.7(4) . .
C20 C19 C8 121.7(4) . .
C24 C19 C8 118.5(4) . .
C19 C20 C21 120.3(5) . .
C19 C20 H20 119.8 . .
C21 C20 H20 119.8 . .
C22 C21 C20 121.2(5) . .
C22 C21 H21 119.4 . .
C20 C21 H21 119.4 . .
C21 C22 C23 119.7(5) . .
C21 C22 H22 120.2 . .
C23 C22 H22 120.2 . .
C22 C23 C24 121.3(6) . .
C22 C23 H23 119.3 . .
C24 C23 H23 119.3 . .
C19 C24 C23 117.7(5) . .
C19 C24 H24 121.1 . .
C23 C24 H24 121.1 . .
C27 C25 H25A 109.5 . .
C27 C25 H25B 109.5 . .
H25A C25 H25B 109.5 . .
C27 C25 H25C 109.5 . .
H25A C25 H25C 109.5 . .
H25B C25 H25C 109.5 . .
C27 C26 H26A 109.5 . .
C27 C26 H26B 109.5 . .
H26A C26 H26B 109.5 . .
C27 C26 H26C 109.5 . .
H26A C26 H26C 109.5 . .
H26B C26 H26C 109.5 . .
C25 C27 C26 105.3(5) . .
C25 C27 C28 112.4(4) . .
C26 C27 C28 106.9(5) . .
C25 C27 H27 110.7 . .
C26 C27 H27 110.7 . .
C28 C27 H27 110.7 . .
O3 C28 C29 125.0(3) . .
O3 C28 C27 118.3(3) . .
C29 C28 C27 116.8(3) . .
C30 C29 C28 122.4(3) . .
C30 C29 H29 118.8 . .
C28 C29 H29 118.8 . .
O4 C30 C29 125.3(3) . .
O4 C30 C31 118.0(3) . .
C29 C30 C31 116.5(3) . .
C32 C31 C33 110.5(5) . .
C32 C31 C30 114.7(4) . .
C33 C31 C30 111.9(5) . .
C32 C31 H31 106.4 . .
C33 C31 H31 106.4 . .
C30 C31 H31 106.4 . .
C31 C32 H32A 109.5 . .
C31 C32 H32B 109.5 . .
H32A C32 H32B 109.5 . .
C31 C32 H32C 109.5 . .
H32A C32 H32C 109.5 . .
H32B C32 H32C 109.5 . .
C31 C33 H33A 109.5 . .
C31 C33 H33B 109.5 . .
H33A C33 H33B 109.5 . .
C31 C33 H33C 109.5 . .
H33A C33 H33C 109.5 . .
H33B C33 H33C 109.5 . .
C39 C38 C37 123.0(5) . .
C39 C38 H38 118.5 . .
C37 C38 H38 118.5 . .
O2 C39 C38 126.0(4) . .
O2 C39 C41 118.8(4) . .
C38 C39 C41 115.1(5) . .
C41 C40 H40A 109.5 . .
C41 C40 H40B 109.5 . .
H40A C40 H40B 109.5 . .
C41 C40 H40C 109.5 . .
H40A C40 H40C 109.5 . .
H40B C40 H40C 109.5 . .
C42 C41 C40 106.2(8) . .
C42 C41 C39 106.8(5) . .
C40 C41 C39 107.5(5) . .
C42 C41 H41 112.0 . .
C40 C41 H41 112.0 . .
C39 C41 H41 112.0 . .
C41 C42 H42A 109.5 . .
C41 C42 H42B 109.5 . .
H42A C42 H42B 109.5 . .
C41 C42 H42C 109.5 . .
H42A C42 H42C 109.5 . .
H42B C42 H42C 109.5 . .
O5 C46 C47 124.4(4) . .
O5 C46 C44A 133.5(5) . .
C47 C46 C44A 98.4(5) . .
O5 C46 C44B 103.2(5) . .
C47 C46 C44B 130.6(6) . .
C44A C46 C44B 32.2(6) . .
C46 C47 C48 125.2(5) . .
C46 C47 H47 117.4 . .
C48 C47 H47 117.4 . .
O6 C48 C47 121.7(5) . .
O6 C48 C49 120.6(4) . .
C47 C48 C49 117.7(5) . .
C50 C49 C51 93.3(7) . .
C50 C49 C48 105.4(6) . .
C51 C49 C48 114.1(6) . .
C50 C49 H49 114.0 . .
C51 C49 H49 114.0 . .
C48 C49 H49 114.0 . .
C49 C50 H50A 109.5 . .
C49 C50 H50B 109.5 . .
H50A C50 H50B 109.5 . .
C49 C50 H50C 109.5 . .
H50A C50 H50C 109.5 . .
H50B C50 H50C 109.5 . .
C49 C51 H51A 109.5 . .
C49 C51 H51B 109.5 . .
H51A C51 H51B 109.5 . .
C49 C51 H51C 109.5 . .
H51A C51 H51C 109.5 . .
H51B C51 H51C 109.5 . .
O1 C37 C38 123.5(6) . .
O1 C37 C35A 125.8(5) . .
C38 C37 C35A 110.4(6) . .
O1 C37 C35B 108.1(4) . .
C38 C37 C35B 128.1(6) . .
C35A C37 C35B 21.6(4) . .
C44A C43A H43A 109.5 . .
C44A C43A H43B 109.5 . .
H43A C43A H43B 109.5 . .
C44A C43A H43C 109.5 . .
H43A C43A H43C 109.5 . .
H43B C43A H43C 109.5 . .
C43A C44A C46 87.9(8) . .
C43A C44A C45A 93.7(10) . .
C46 C44A C45A 104.1(11) . .
C43A C44A H44A 121.2 . .
C46 C44A H44A 121.2 . .
C45A C44A H44A 121.2 . .
C44A C45A H45A 109.5 . .
C44A C45A H45B 109.5 . .
H45A C45A H45B 109.5 . .
C44A C45A H45C 109.5 . .
H45A C45A H45C 109.5 . .
H45B C45A H45C 109.5 . .
C36A C35A C37 110.2(9) . .
C36A C35A C34A 105.2(11) . .
C37 C35A C34A 103.6(9) . .
C36A C35A H35A 112.4 . .
C37 C35A H35A 112.4 . .
C34A C35A H35A 112.4 . .
C35A C34A H34A 109.5 . .
C35A C34A H34B 109.5 . .
H34A C34A H34B 109.5 . .
C35A C34A H34C 109.5 . .
H34A C34A H34C 109.5 . .
H34B C34A H34C 109.5 . .
C35A C36A H36A 109.5 . .
C35A C36A H36B 109.5 . .
H36A C36A H36B 109.5 . .
C35A C36A H36C 109.5 . .
H36A C36A H36C 109.5 . .
H36B C36A H36C 109.5 . .
C44B C43B H43D 109.5 . .
C44B C43B H43E 109.5 . .
H43D C43B H43E 109.5 . .
C44B C43B H43F 109.5 . .
H43D C43B H43F 109.5 . .
H43E C43B H43F 109.5 . .
C43B C44B C45B 89.5(12) . .
C43B C44B C46 123.5(11) . .
C45B C44B C46 89.8(10) . .
C43B C44B H44B 115.5 . .
C45B C44B H44B 115.5 . .
C46 C44B H44B 115.5 . .
C44B C45B H45D 109.5 . .
C44B C45B H45E 109.5 . .
H45D C45B H45E 109.5 . .
C44B C45B H45F 109.5 . .
H45D C45B H45F 109.5 . .
H45E C45B H45F 109.5 . .
C34B C35B C36B 109.4(13) . .
C34B C35B C37 113.3(10) . .
C36B C35B C37 77.9(9) . .
C34B C35B H35B 116.7 . .
C36B C35B H35B 116.7 . .
C37 C35B H35B 116.7 . .
C35B C34B H34D 109.5 . .
C35B C34B H34E 109.5 . .
H34D C34B H34E 109.5 . .
C35B C34B H34F 109.5 . .
H34D C34B H34F 109.5 . .
H34E C34B H34F 109.5 . .
C35B C36B H36D 109.5 . .
C35B C36B H36E 109.5 . .
H36D C36B H36E 109.5 . .
C35B C36B H36F 109.5 . .
H36D C36B H36F 109.5 . .
H36E C36B H36F 109.5 . .

loop_
_geom_bond_atom_site_label_1
_geom_bond_atom_site_label_2
_geom_bond_distance
_geom_bond_site_symmetry_2
Er1 O5 2.243(3) .
Er1 O2 2.276(2) .
Er1 O3 2.277(2) .
Er1 O6 2.278(3) .
Er1 O1 2.281(3) .
Er1 O4 2.290(2) .
Er1 N2 2.535(2) .
Er1 N1 2.558(3) .
N1 C1 1.306(4) .
N1 C12 1.363(4) .
N2 C10 1.315(4) .
N2 C11 1.377(4) .
O1 C37 1.149(7) .
O2 C39 1.208(6) .
O3 C28 1.237(4) .
O4 C30 1.253(4) .
O5 C46 1.307(6) .
O6 C48 1.298(6) .
C1 C2 1.389(6) .
C1 H1 0.9300 .
C2 C3 1.380(5) .
C2 H2 0.9300 .
C3 C4 1.417(4) .
C3 C13 1.481(5) .
C4 C12 1.402(4) .
C4 C5 1.437(4) .
C5 C6 1.336(5) .
C5 H5 0.9300 .
C6 C7 1.445(5) .
C6 H6 0.9300 .
C7 C11 1.392(4) .
C7 C8 1.418(4) .
C8 C9 1.380(6) .
C8 C19 1.471(5) .
C9 C10 1.388(5) .
C9 H9 0.9300 .
C10 H10 0.9300 .
C11 C12 1.435(4) .
C13 C14 1.384(6) .
C13 C18 1.386(6) .
C14 C15 1.420(7) .
C14 H14 0.9300 .
C15 C16 1.338(9) .
C15 H15 0.9300 .
C16 C17 1.340(9) .
C16 H16 0.9300 .
C17 C18 1.406(7) .
C17 H17 0.9300 .
C18 H18 0.9300 .
C19 C20 1.355(6) .
C19 C24 1.393(6) .
C20 C21 1.394(6) .
C20 H20 0.9300 .
C21 C22 1.332(8) .
C21 H21 0.9300 .
C22 C23 1.353(9) .
C22 H22 0.9300 .
C23 C24 1.414(7) .
C23 H23 0.9300 .
C24 H24 0.9300 .
C25 C27 1.448(5) .
C25 H25A 0.9600 .
C25 H25B 0.9600 .
C25 H25C 0.9600 .
C26 C27 1.462(5) .
C26 H26A 0.9600 .
C26 H26B 0.9600 .
C26 H26C 0.9600 .
C27 C28 1.512(4) .
C27 H27 0.9800 .
C28 C29 1.412(3) .
C29 C30 1.409(3) .
C29 H29 0.9300 .
C30 C31 1.508(4) .
C31 C32 1.439(5) .
C31 C33 1.441(5) .
C31 H31 0.9800 .
C32 H32A 0.9600 .
C32 H32B 0.9600 .
C32 H32C 0.9600 .
C33 H33A 0.9600 .
C33 H33B 0.9600 .
C33 H33C 0.9600 .
C38 C39 1.425(4) .
C38 C37 1.425(4) .
C38 H38 0.9300 .
C39 C41 1.531(5) .
C40 C41 1.447(6) .
C40 H40A 0.9600 .
C40 H40B 0.9600 .
C40 H40C 0.9600 .
C41 C42 1.430(6) .
C41 H41 0.9800 .
C42 H42A 0.9600 .
C42 H42B 0.9600 .
C42 H42C 0.9600 .
C46 C47 1.420(4) .
C46 C44A 1.501(8) .
C46 C44B 1.542(7) .
C47 C48 1.422(4) .
C47 H47 0.9300 .
C48 C49 1.516(6) .
C49 C50 1.429(6) .
C49 C51 1.444(6) .
C49 H49 0.9800 .
C50 H50A 0.9600 .
C50 H50B 0.9600 .
C50 H50C 0.9600 .
C51 H51A 0.9600 .
C51 H51B 0.9600 .
C51 H51C 0.9600 .
C37 C35A 1.553(12) .
C37 C35B 1.736(11) .
C43A C44A 1.495(8) .
C43A H43A 0.9600 .
C43A H43B 0.9600 .
C43A H43C 0.9600 .
C44A C45A 1.508(9) .
C44A H44A 0.9800 .
C45A H45A 0.9600 .
C45A H45B 0.9600 .
C45A H45C 0.9600 .
C35A C36A 1.464(17) .
C35A C34A 1.650(18) .
C35A H35A 0.9800 .
C34A H34A 0.9600 .
C34A H34B 0.9600 .
C34A H34C 0.9600 .
C36A H36A 0.9600 .
C36A H36B 0.9600 .
C36A H36C 0.9600 .
C43B C44B 1.473(14) .
C43B H43D 0.9600 .
C43B H43E 0.9600 .
C43B H43F 0.9600 .
C44B C45B 1.596(16) .
C44B H44B 0.9800 .
C45B H45D 0.9600 .
C45B H45E 0.9600 .
C45B H45F 0.9600 .
C35B C34B 1.480(19) .
C35B C36B 1.528(10) .
C35B H35B 0.9800 .
C34B H34D 0.9600 .
C34B H34E 0.9600 .
C34B H34F 0.9600 .
C36B H36D 0.9600 .
C36B H36E 0.9600 .
C36B H36F 0.9600 .

loop_
_geom_torsion_atom_site_label_1
_geom_torsion_atom_site_label_2
_geom_torsion_atom_site_label_3
_geom_torsion_atom_site_label_4
_geom_torsion
_geom_torsion_site_symmetry_1
_geom_torsion_site_symmetry_2
_geom_torsion_site_symmetry_3
_geom_torsion_site_symmetry_4
O5 Er1 N1 C1 -11.3(4) . . . .
O2 Er1 N1 C1 26.4(3) . . . .
O3 Er1 N1 C1 -55.8(3) . . . .
O6 Er1 N1 C1 145.9(3) . . . .
O1 Er1 N1 C1 104.0(3) . . . .
O4 Er1 N1 C1 -120.2(3) . . . .
N2 Er1 N1 C1 -176.9(3) . . . .
O5 Er1 N1 C12 178.5(2) . . . .
O2 Er1 N1 C12 -143.7(2) . . . .
O3 Er1 N1 C12 134.1(2) . . . .
O6 Er1 N1 C12 -24.2(3) . . . .
O1 Er1 N1 C12 -66.2(2) . . . .
O4 Er1 N1 C12 69.7(2) . . . .
N2 Er1 N1 C12 12.95(19) . . . .
O5 Er1 N2 C10 11.7(4) . . . .
O2 Er1 N2 C10 -149.6(2) . . . .
O3 Er1 N2 C10 117.4(3) . . . .
O6 Er1 N2 C10 -28.8(3) . . . .
O1 Er1 N2 C10 -105.4(3) . . . .
O4 Er1 N2 C10 51.3(3) . . . .
N1 Er1 N2 C10 176.7(3) . . . .
O5 Er1 N2 C11 -177.3(2) . . . .
O2 Er1 N2 C11 21.3(3) . . . .
O3 Er1 N2 C11 -71.7(2) . . . .
O6 Er1 N2 C11 142.2(2) . . . .
O1 Er1 N2 C11 65.5(2) . . . .
O4 Er1 N2 C11 -137.8(2) . . . .
N1 Er1 N2 C11 -12.4(2) . . . .
O5 Er1 O1 C37 64.7(7) . . . .
O2 Er1 O1 C37 2.0(6) . . . .
O3 Er1 O1 C37 -50.2(7) . . . .
O6 Er1 O1 C37 128.3(6) . . . .
O4 Er1 O1 C37 177.5(6) . . . .
N2 Er1 O1 C37 -147.7(7) . . . .
N1 Er1 O1 C37 -80.7(6) . . . .
O5 Er1 O2 C39 -123.2(5) . . . .
O3 Er1 O2 C39 151.5(5) . . . .
O6 Er1 O2 C39 -58.9(5) . . . .
O1 Er1 O2 C39 3.2(5) . . . .
O4 Er1 O2 C39 -171.4(5) . . . .
N2 Er1 O2 C39 46.7(5) . . . .
N1 Er1 O2 C39 77.2(5) . . . .
O5 Er1 O3 C28 64.1(4) . . . .
O2 Er1 O3 C28 140.1(4) . . . .
O6 Er1 O3 C28 13.5(5) . . . .
O1 Er1 O3 C28 -169.0(3) . . . .
O4 Er1 O3 C28 -19.7(4) . . . .
N2 Er1 O3 C28 -85.2(4) . . . .
N1 Er1 O3 C28 -138.7(4) . . . .
O5 Er1 O4 C30 -63.5(4) . . . .
O2 Er1 O4 C30 -16.9(5) . . . .
O3 Er1 O4 C30 21.2(4) . . . .
O6 Er1 O4 C30 -140.7(4) . . . .
O1 Er1 O4 C30 171.0(3) . . . .
N2 Er1 O4 C30 136.3(4) . . . .
N1 Er1 O4 C30 84.9(4) . . . .
O2 Er1 O5 C46 135.8(5) . . . .
O3 Er1 O5 C46 -143.4(5) . . . .
O6 Er1 O5 C46 10.4(5) . . . .
O1 Er1 O5 C46 73.2(5) . . . .
O4 Er1 O5 C46 -68.7(5) . . . .
N2 Er1 O5 C46 -30.8(6) . . . .
N1 Er1 O5 C46 174.2(4) . . . .
O5 Er1 O6 C48 -10.5(6) . . . .
O2 Er1 O6 C48 -74.3(6) . . . .
O3 Er1 O6 C48 41.7(6) . . . .
O1 Er1 O6 C48 -136.6(6) . . . .
O4 Er1 O6 C48 74.3(6) . . . .
N2 Er1 O6 C48 148.9(6) . . . .
N1 Er1 O6 C48 -177.9(5) . . . .
C12 N1 C1 C2 0.3(5) . . . .
Er1 N1 C1 C2 -170.1(3) . . . .
N1 C1 C2 C3 0.7(6) . . . .
C1 C2 C3 C4 -0.2(5) . . . .
C1 C2 C3 C13 -179.8(4) . . . .
C2 C3 C4 C12 -1.2(5) . . . .
C13 C3 C4 C12 178.4(3) . . . .
C2 C3 C4 C5 178.0(3) . . . .
C13 C3 C4 C5 -2.4(5) . . . .
C12 C4 C5 C6 -4.3(5) . . . .
C3 C4 C5 C6 176.5(4) . . . .
C4 C5 C6 C7 -1.4(6) . . . .
C5 C6 C7 C11 6.6(5) . . . .
C5 C6 C7 C8 -174.1(3) . . . .
C11 C7 C8 C9 4.9(5) . . . .
C6 C7 C8 C9 -174.3(3) . . . .
C11 C7 C8 C19 -174.3(3) . . . .
C6 C7 C8 C19 6.5(5) . . . .
C7 C8 C9 C10 -3.3(5) . . . .
C19 C8 C9 C10 175.9(3) . . . .
C11 N2 C10 C9 0.1(5) . . . .
Er1 N2 C10 C9 171.4(3) . . . .
C8 C9 C10 N2 0.8(6) . . . .
C10 N2 C11 C7 1.7(4) . . . .
Er1 N2 C11 C7 -169.7(2) . . . .
C10 N2 C11 C12 -177.4(3) . . . .
Er1 N2 C11 C12 11.3(3) . . . .
C8 C7 C11 N2 -4.3(5) . . . .
C6 C7 C11 N2 175.0(3) . . . .
C8 C7 C11 C12 174.7(3) . . . .
C6 C7 C11 C12 -6.0(4) . . . .
C1 N1 C12 C4 -1.7(4) . . . .
Er1 N1 C12 C4 168.9(2) . . . .
C1 N1 C12 C11 176.5(3) . . . .
Er1 N1 C12 C11 -12.9(3) . . . .
C3 C4 C12 N1 2.2(4) . . . .
C5 C4 C12 N1 -177.0(3) . . . .
C3 C4 C12 C11 -176.0(3) . . . .
C5 C4 C12 C11 4.8(4) . . . .
N2 C11 C12 N1 1.2(4) . . . .
C7 C11 C12 N1 -177.9(3) . . . .
N2 C11 C12 C4 179.5(3) . . . .
C7 C11 C12 C4 0.4(4) . . . .
C2 C3 C13 C14 -50.2(5) . . . .
C4 C3 C13 C14 130.3(4) . . . .
C2 C3 C13 C18 127.3(4) . . . .
C4 C3 C13 C18 -52.2(6) . . . .
C18 C13 C14 C15 3.8(7) . . . .
C3 C13 C14 C15 -178.6(4) . . . .
C13 C14 C15 C16 -2.2(8) . . . .
C14 C15 C16 C17 1.3(9) . . . .
C15 C16 C17 C18 -2.1(9) . . . .
C14 C13 C18 C17 -4.7(7) . . . .
C3 C13 C18 C17 177.8(4) . . . .
C16 C17 C18 C13 3.8(8) . . . .
C9 C8 C19 C20 -124.2(5) . . . .
C7 C8 C19 C20 55.0(5) . . . .
C9 C8 C19 C24 51.6(5) . . . .
C7 C8 C19 C24 -129.3(4) . . . .
C24 C19 C20 C21 2.2(7) . . . .
C8 C19 C20 C21 177.9(4) . . . .
C19 C20 C21 C22 -1.9(9) . . . .
C20 C21 C22 C23 1.4(10) . . . .
C21 C22 C23 C24 -1.3(10) . . . .
C20 C19 C24 C23 -2.1(7) . . . .
C8 C19 C24 C23 -177.9(5) . . . .
C22 C23 C24 C19 1.6(9) . . . .
Er1 O3 C28 C29 15.0(7) . . . .
Er1 O3 C28 C27 -164.1(3) . . . .
C25 C27 C28 O3 -21.7(6) . . . .
C26 C27 C28 O3 93.4(6) . . . .
C25 C27 C28 C29 159.2(5) . . . .
C26 C27 C28 C29 -85.8(6) . . . .
O3 C28 C29 C30 0.1(7) . . . .
C27 C28 C29 C30 179.2(4) . . . .
Er1 O4 C30 C29 -18.4(7) . . . .
Er1 O4 C30 C31 166.6(3) . . . .
C28 C29 C30 O4 1.8(7) . . . .
C28 C29 C30 C31 176.8(4) . . . .
O4 C30 C31 C32 20.2(7) . . . .
C29 C30 C31 C32 -155.2(5) . . . .
O4 C30 C31 C33 -106.8(7) . . . .
C29 C30 C31 C33 77.8(7) . . . .
Er1 O2 C39 C38 -6.9(9) . . . .
Er1 O2 C39 C41 176.5(3) . . . .
C37 C38 C39 O2 5.6(10) . . . .
C37 C38 C39 C41 -177.7(6) . . . .
O2 C39 C41 C42 -56.5(9) . . . .
C38 C39 C41 C42 126.6(8) . . . .
O2 C39 C41 C40 57.1(8) . . . .
C38 C39 C41 C40 -119.8(7) . . . .
Er1 O5 C46 C47 -9.1(9) . . . .
Er1 O5 C46 C44A -162.5(6) . . . .
Er1 O5 C46 C44B -175.1(5) . . . .
O5 C46 C47 C48 1.4(11) . . . .
C44A C46 C47 C48 162.3(7) . . . .
C44B C46 C47 C48 163.3(8) . . . .
Er1 O6 C48 C47 8.7(10) . . . .
Er1 O6 C48 C49 -173.4(3) . . . .
C46 C47 C48 O6 -1.2(11) . . . .
C46 C47 C48 C49 -179.1(6) . . . .
O6 C48 C49 C50 -47.0(8) . . . .
C47 C48 C49 C50 131.0(7) . . . .
O6 C48 C49 C51 54.0(9) . . . .
C47 C48 C49 C51 -128.0(8) . . . .
Er1 O1 C37 C38 -3.0(11) . . . .
Er1 O1 C37 C35A 169.5(5) . . . .
Er1 O1 C37 C35B -176.6(4) . . . .
C39 C38 C37 O1 -0.7(10) . . . .
C39 C38 C37 C35A -174.2(6) . . . .
C39 C38 C37 C35B 171.5(6) . . . .
O5 C46 C44A C43A -65.7(10) . . . .
C47 C46 C44A C43A 136.2(7) . . . .
C44B C46 C44A C43A -42.4(10) . . . .
O5 C46 C44A C45A 27.6(12) . . . .
C47 C46 C44A C45A -130.5(9) . . . .
C44B C46 C44A C45A 50.9(12) . . . .
O1 C37 C35A C36A -83.6(11) . . . .
C38 C37 C35A C36A 89.7(10) . . . .
C35B C37 C35A C36A -122.2(17) . . . .
O1 C37 C35A C34A 28.5(13) . . . .
C38 C37 C35A C34A -158.2(9) . . . .
C35B C37 C35A C34A -10.1(13) . . . .
O5 C46 C44B C43B -63.6(13) . . . .
C47 C46 C44B C43B 131.7(12) . . . .
C44A C46 C44B C43B 133.5(18) . . . .
O5 C46 C44B C45B 25.7(12) . . . .
C47 C46 C44B C45B -139.1(12) . . . .
C44A C46 C44B C45B -137.2(16) . . . .
O1 C37 C35B C34B -70.5(11) . . . .
C38 C37 C35B C34B 116.3(11) . . . .
C35A C37 C35B C34B 77.4(16) . . . .
O1 C37 C35B C36B 35.6(11) . . . .
C38 C37 C35B C36B -137.6(12) . . . .
C35A C37 C35B C36B -176.5(18) . . . .
